data_2227090
loop_
_publ_author_name
'Khan, F. Nawaz'
'Manivel, P.'
'Roopan, S. Mohana'
'Hathwar, Venkatesha R.'
'Akkurt, Mehmet'

_publ_section_title
;
 1-(3,5-Diethyl-1<i>H</i>-pyrazol-1-yl)-3-phenylisoquinoline
;
_journal_coeditor_code SU2194
_journal_issue 8
_journal_name_full 'Acta Crystallographica Section E'
_journal_page_first o2063
_journal_page_last o2064
_journal_paper_doi 10.1107/S1600536810028059
_journal_volume 66
_journal_year 2010
_chemical_formula_iupac 'C22 H21 N3'
_chemical_formula_moiety 'C22 H21 N3'
_chemical_formula_sum 'C22 H21 N3'
_chemical_formula_weight 327.42
_chemical_name_systematic
;
1-(3,5-Diethyl-1<i>H</i>-pyrazol-1-yl)-3-phenylisoquinoline
;
_space_group_IT_number 15
_symmetry_cell_setting monoclinic
_symmetry_space_group_name_Hall '-C 2yc'
_symmetry_space_group_name_H-M 'C 1 2/c 1'
_atom_sites_solution_hydrogens geom
_atom_sites_solution_primary direct
_atom_sites_solution_secondary difmap
_cell_angle_alpha 90
_cell_angle_beta 91.071(3)
_cell_angle_gamma 90
_cell_formula_units_Z 8
_cell_length_a 16.0736(17)
_cell_length_b 20.819(2)
_cell_length_c 10.8579(11)
_cell_measurement_reflns_used 1236
_cell_measurement_temperature 295(2)
_cell_measurement_theta_max 20.36
_cell_measurement_theta_min 1.86
_cell_volume 3632.8(6)
_computing_cell_refinement 'CrysAlis Pro CCD (Oxford Diffraction, 2009)'
_computing_data_collection 'CrysAlis Pro CCD (Oxford Diffraction, 2009)'
_computing_data_reduction 'CrysAlis Pro RED (Oxford Diffraction, 2009)'
_computing_molecular_graphics 'ORTEP-3 for Windows (Farrugia, 1997)'
_computing_publication_material 'WinGX (Farrugia, 1999), PARST (Nardelli, 1983) and PLATON (Spek, 2009)'
_computing_structure_refinement 'SHELXL97 (Sheldrick, 2008)'
_computing_structure_solution 'SHELXS97 (Sheldrick, 2008)'
_diffrn_ambient_temperature 295(2)
_diffrn_measured_fraction_theta_full 1.000
_diffrn_measured_fraction_theta_max 1.000
_diffrn_measurement_device_type 'Oxford Xcalibur Eos (Nova) CCD detector'
_diffrn_measurement_method '\w scans'
_diffrn_radiation_monochromator graphite
_diffrn_radiation_source 'Enhance (Mo) X-ray Source'
_diffrn_radiation_type MoK\a
_diffrn_radiation_wavelength 0.71073
_diffrn_reflns_av_R_equivalents 0.0292
_diffrn_reflns_av_sigmaI/netI 0.0228
_diffrn_reflns_limit_h_max 19
_diffrn_reflns_limit_h_min -19
_diffrn_reflns_limit_k_max 24
_diffrn_reflns_limit_k_min -25
_diffrn_reflns_limit_l_max 13
_diffrn_reflns_limit_l_min -11
_diffrn_reflns_number 17963
_diffrn_reflns_reduction_process
;
;
_diffrn_reflns_theta_full 25.49
_diffrn_reflns_theta_max 25.49
_diffrn_reflns_theta_min 1.60
_exptl_absorpt_coefficient_mu 0.072
_exptl_absorpt_correction_type none
_exptl_crystal_colour colourless
_exptl_crystal_density_diffrn 1.197
_exptl_crystal_density_method 'Not Measured'
_exptl_crystal_description block
_exptl_crystal_F_000 1392
_exptl_crystal_size_max 0.250
_exptl_crystal_size_mid 0.210
_exptl_crystal_size_min 0.150
_refine_diff_density_max 0.149
_refine_diff_density_min -0.148
_refine_ls_extinction_coef 0.0037(5)
_refine_ls_extinction_expression FC^*^=KFC[1+0.001XFC^2^\L^3^/SIN(2\Q)]^-1/4^
_refine_ls_extinction_method 'SHELXL97 (Sheldrick, 2008)'
_refine_ls_goodness_of_fit_ref 1.064
_refine_ls_hydrogen_treatment constr
_refine_ls_matrix_type full
_refine_ls_number_parameters 264
_refine_ls_number_reflns 3389
_refine_ls_number_restraints 10
_refine_ls_restrained_S_all 1.077
_refine_ls_R_factor_all 0.0686
_refine_ls_R_factor_gt 0.0436
_refine_ls_shift/su_max 0.000
_refine_ls_shift/su_mean 0.000
_refine_ls_structure_factor_coef Fsqd
_refine_ls_weighting_details 'calc w=1/[\s^2^(Fo^2^)+(0.0667P)^2^+0.6171P] where P=(Fo^2^+2Fc^2^)/3'
_refine_ls_weighting_scheme calc
_refine_ls_wR_factor_gt 0.1171
_refine_ls_wR_factor_ref 0.1296
_reflns_number_gt 2379
_reflns_number_total 3389
_reflns_threshold_expression I>2\s(I)
_cod_data_source_file su2194.cif
_cod_data_source_block I
_cod_original_sg_symbol_H-M 'C 2/c'
_cod_database_code 2227090
_cod_database_fobs_code 2227090

loop_
_symmetry_equiv_pos_site_id
_symmetry_equiv_pos_as_xyz
1 x,y,z
2 -x,y,1/2-z
3 -x,-y,-z
4 x,-y,1/2+z
5 1/2+x,1/2+y,z
6 1/2-x,1/2+y,1/2-z
7 1/2-x,1/2-y,-z
8 1/2+x,1/2-y,1/2+z

loop_
_atom_site_aniso_label
_atom_site_aniso_U_11
_atom_site_aniso_U_22
_atom_site_aniso_U_33
_atom_site_aniso_U_12
_atom_site_aniso_U_13
_atom_site_aniso_U_23
N1 0.0470(7) 0.0557(7) 0.0482(7) -0.0026(6) 0.0025(6) 0.0012(6)
N2 0.0520(8) 0.0535(7) 0.0577(8) -0.0024(6) 0.0082(6) 0.0090(6)
N3 0.0609(9) 0.0738(9) 0.0739(10) 0.0036(7) 0.0235(8) 0.0165(8)
C1 0.0466(9) 0.0467(8) 0.0477(8) -0.0033(6) 0.0064(7) -0.0005(6)
C2 0.0424(8) 0.0442(8) 0.0491(8) -0.0010(6) 0.0030(7) -0.0040(6)
C3 0.0480(9) 0.0535(9) 0.0665(10) -0.0083(7) 0.0045(8) 0.0003(8)
C4 0.0432(9) 0.0714(11) 0.0773(12) -0.0063(8) -0.0060(8) -0.0004(9)
C5 0.0521(10) 0.0808(12) 0.0620(10) 0.0031(8) -0.0076(8) 0.0060(9)
C6 0.0487(9) 0.0719(10) 0.0536(9) -0.0018(8) 0.0000(8) 0.0078(8)
C7 0.0451(8) 0.0500(8) 0.0449(8) -0.0005(6) 0.0021(7) -0.0019(6)
C8 0.0448(8) 0.0628(9) 0.0466(8) -0.0065(7) 0.0053(7) 0.0054(7)
C9 0.0434(8) 0.0565(9) 0.0424(8) -0.0033(7) 0.0034(7) -0.0021(7)
C10 0.0447(9) 0.0683(10) 0.0421(8) -0.0025(7) 0.0027(7) -0.0056(7)
C11 0.0463(9) 0.0835(12) 0.0561(10) -0.0064(8) 0.0049(7) 0.0028(8)
C12 0.0506(10) 0.0963(14) 0.0611(10) -0.0153(9) 0.0103(8) -0.0099(10)
C13 0.0421(9) 0.1042(15) 0.0694(12) -0.0041(10) 0.0004(9) -0.0195(11)
C14 0.0522(11) 0.1047(15) 0.0868(14) 0.0059(10) -0.0162(10) 0.0089(12)
C15 0.0517(10) 0.0917(13) 0.0698(11) -0.0019(9) -0.0046(9) 0.0154(10)
C16 0.0676(12) 0.0825(13) 0.0752(12) -0.0030(10) 0.0185(10) 0.0225(10)
C17 0.0911(14) 0.0724(12) 0.0713(12) -0.0081(10) 0.0117(11) 0.0263(10)
C18 0.0743(12) 0.0581(10) 0.0602(10) 0.0020(8) 0.0034(9) 0.0118(8)
C19B 0.073(3) 0.117(3) 0.092(2) 0.000(2) 0.034(2) 0.0342(19)
C20B 0.135(3) 0.159(3) 0.082(2) 0.045(3) 0.042(2) 0.017(2)
C21B 0.085(5) 0.056(4) 0.082(4) 0.005(3) 0.008(4) 0.022(3)
C22B 0.122(5) 0.067(3) 0.086(3) 0.021(3) 0.000(3) 0.010(3)
C21A 0.093(7) 0.061(6) 0.099(6) 0.011(5) 0.021(6) 0.010(5)
C22A 0.107(6) 0.132(10) 0.151(7) 0.046(6) -0.026(5) -0.020(7)
C19A 0.058(12) 0.21(3) 0.15(3) -0.034(13) 0.004(12) 0.093(19)

loop_
_atom_site_type_symbol
_atom_site_label
_atom_site_fract_x
_atom_site_fract_y
_atom_site_fract_z
_atom_site_U_iso_or_equiv
_atom_site_thermal_displace_type
_atom_site_calc_flag
_atom_site_refinement_flags
_atom_site_occupancy
N N1 0.85495(7) 0.13529(6) 0.57519(11) 0.0503(4) Uani . . 1.000
N N2 0.74093(8) 0.08848(6) 0.66680(12) 0.0543(4) Uani . . 1.000
N N3 0.67528(9) 0.11249(7) 0.73249(14) 0.0693(5) Uani . . 1.000
C C1 0.77419(9) 0.12658(7) 0.57018(13) 0.0469(5) Uani . . 1.000
C C2 0.71957(8) 0.15187(7) 0.47772(13) 0.0452(5) Uani . . 1.000
C C3 0.63356(9) 0.13837(7) 0.46657(15) 0.0560(5) Uani . . 1.000
C C4 0.58747(10) 0.16524(8) 0.37411(17) 0.0641(6) Uani . . 1.000
C C5 0.62327(10) 0.20691(9) 0.28960(16) 0.0651(6) Uani . . 1.000
C C6 0.70590(9) 0.22017(8) 0.29663(15) 0.0581(5) Uani . . 1.000
C C7 0.75675(9) 0.19240(7) 0.39001(13) 0.0467(5) Uani . . 1.000
C C8 0.84337(9) 0.20270(7) 0.39824(14) 0.0513(5) Uani . . 1.000
C C9 0.89063(9) 0.17344(7) 0.48754(13) 0.0474(5) Uani . . 1.000
C C10 0.98262(9) 0.18012(8) 0.49702(13) 0.0517(5) Uani . . 1.000
C C11 1.02486(10) 0.22715(9) 0.43174(15) 0.0619(6) Uani . . 1.000
C C12 1.11065(10) 0.23165(10) 0.43877(16) 0.0692(7) Uani . . 1.000
C C13 1.15577(11) 0.18965(10) 0.51142(17) 0.0719(7) Uani . . 1.000
C C14 1.11534(11) 0.14448(11) 0.57762(19) 0.0815(8) Uani . . 1.000
C C15 1.02943(11) 0.13958(10) 0.57140(17) 0.0711(7) Uani . . 1.000
C C16 0.65965(12) 0.06812(10) 0.81487(18) 0.0749(7) Uani . . 1.000
C C17 0.71487(13) 0.01688(9) 0.80421(18) 0.0781(7) Uani . . 1.000
C C18 0.76646(11) 0.03038(8) 0.70880(16) 0.0642(6) Uani . . 1.000
C C19B 0.5866(3) 0.0755(2) 0.8999(4) 0.0936(16) Uani . . 0.836(7)
C C20B 0.6107(2) 0.0648(2) 1.0302(3) 0.1248(16) Uani . . 0.836(7)
C C21B 0.8444(7) -0.0011(5) 0.6591(13) 0.074(3) Uani . . 0.553(16)
C C22B 0.8635(6) -0.0631(3) 0.7263(6) 0.092(2) Uani . . 0.553(16)
C C20A 0.5561(14) 0.0333(11) 0.945(3) 0.168(10) Uiso . . 0.164(7)
C C21A 0.8228(9) -0.0155(7) 0.6459(16) 0.084(4) Uani . . 0.447(16)
C C22A 0.8969(7) -0.0292(9) 0.7276(10) 0.130(5) Uani . . 0.447(16)
C C19A 0.6194(13) 0.0870(14) 0.936(2) 0.139(15) Uani . . 0.164(7)
H H8 0.86860 0.22980 0.34200 0.0620 Uiso calc R 1.000
H H11 0.99490 0.25600 0.38270 0.0740 Uiso calc R 1.000
H H6 0.72930 0.24780 0.23950 0.0700 Uiso calc R 1.000
H H3 0.60850 0.11110 0.52260 0.0670 Uiso calc R 1.000
H H4 0.53110 0.15570 0.36700 0.0770 Uiso calc R 1.000
H H5 0.59040 0.22570 0.22810 0.0780 Uiso calc R 1.000
H H17 0.71640 -0.01980 0.85310 0.0940 Uiso calc R 1.000
H H19C 0.56360 0.11830 0.89080 0.1120 Uiso calc . 0.836(7)
H H19D 0.54360 0.04490 0.87620 0.1120 Uiso calc . 0.836(7)
H H20D 0.63820 0.02400 1.03830 0.1870 Uiso calc . 0.836(7)
H H20E 0.56190 0.06510 1.07980 0.1870 Uiso calc . 0.836(7)
H H20F 0.64780 0.09830 1.05710 0.1870 Uiso calc . 0.836(7)
H H21C 0.83650 -0.00980 0.57190 0.0890 Uiso calc . 0.553(16)
H H21D 0.89110 0.02810 0.66870 0.0890 Uiso calc . 0.553(16)
H H22D 0.87290 -0.05430 0.81220 0.1380 Uiso calc . 0.553(16)
H H22E 0.91240 -0.08230 0.69270 0.1380 Uiso calc . 0.553(16)
H H22F 0.81730 -0.09200 0.71670 0.1380 Uiso calc . 0.553(16)
H H12 1.13790 0.26320 0.39420 0.0830 Uiso calc R 1.000
H H13 1.21350 0.19220 0.51510 0.0860 Uiso calc R 1.000
H H14 1.14570 0.11650 0.62780 0.0980 Uiso calc R 1.000
H H15 1.00290 0.10850 0.61800 0.0850 Uiso calc R 1.000
H H19A 0.65910 0.08660 1.00400 0.1650 Uiso calc . 0.164(7)
H H19B 0.59300 0.12880 0.93020 0.1650 Uiso calc . 0.164(7)
H H20A 0.52560 0.02950 0.86890 0.2520 Uiso calc . 0.164(7)
H H20B 0.51840 0.04290 1.01040 0.2520 Uiso calc . 0.164(7)
H H20C 0.58430 -0.00630 0.96300 0.2520 Uiso calc . 0.164(7)
H H21A 0.84090 0.00290 0.56880 0.1010 Uiso calc . 0.447(16)
H H21B 0.79320 -0.05510 0.62770 0.1010 Uiso calc . 0.447(16)
H H22A 0.92540 0.01020 0.74650 0.1950 Uiso calc . 0.447(16)
H H22B 0.93390 -0.05790 0.68620 0.1950 Uiso calc . 0.447(16)
H H22C 0.87880 -0.04880 0.80260 0.1950 Uiso calc . 0.447(16)

loop_
_atom_type_symbol
_atom_type_description
_atom_type_scat_dispersion_real
_atom_type_scat_dispersion_imag
_atom_type_scat_source
N N 0.0061 0.0033 'International Tables Vol C Tables 4.2.6.8 and 6.1.1.4'
H H 0.0000 0.0000 'International Tables Vol C Tables 4.2.6.8 and 6.1.1.4'
C C 0.0033 0.0016 'International Tables Vol C Tables 4.2.6.8 and 6.1.1.4'

loop_
_geom_angle_atom_site_label_1
_geom_angle_atom_site_label_2
_geom_angle_atom_site_label_3
_geom_angle_site_symmetry_1
_geom_angle_site_symmetry_2
_geom_angle_site_symmetry_3
_geom_angle
_geom_angle_publ_flag
C1 N1 C9 . . . 118.51(12) no
N3 N2 C1 . . . 118.67(12) no
N3 N2 C18 . . . 112.33(13) no
C1 N2 C18 . . . 128.97(13) no
N2 N3 C16 . . . 104.80(14) no
N1 C1 N2 . . . 115.51(13) no
N1 C1 C2 . . . 125.16(13) no
N2 C1 C2 . . . 119.33(13) no
C1 C2 C3 . . . 125.21(13) no
C1 C2 C7 . . . 115.69(12) no
C3 C2 C7 . . . 119.09(13) no
C2 C3 C4 . . . 120.05(14) no
C3 C4 C5 . . . 121.12(15) no
C4 C5 C6 . . . 120.32(16) no
C5 C6 C7 . . . 120.60(15) no
C2 C7 C6 . . . 118.77(13) no
C2 C7 C8 . . . 118.53(13) no
C6 C7 C8 . . . 122.70(13) no
C7 C8 C9 . . . 120.88(14) no
N1 C9 C8 . . . 121.11(13) no
N1 C9 C10 . . . 115.71(12) no
C8 C9 C10 . . . 123.18(13) no
C9 C10 C11 . . . 121.61(14) no
C9 C10 C15 . . . 120.90(14) no
C11 C10 C15 . . . 117.50(14) no
C10 C11 C12 . . . 120.97(16) no
C11 C12 C13 . . . 120.21(17) no
C12 C13 C14 . . . 119.47(17) no
C13 C14 C15 . . . 120.81(19) no
C10 C15 C14 . . . 121.01(18) no
N3 C16 C17 . . . 110.58(17) no
N3 C16 C19B . . . 120.3(2) no
N3 C16 C19A . . . 119.7(11) no
C17 C16 C19B . . . 129.1(2) no
C17 C16 C19A . . . 123.3(10) no
C16 C17 C18 . . . 107.55(17) no
N2 C18 C17 . . . 104.74(15) no
N2 C18 C21B . . . 120.8(5) no
N2 C18 C21A . . . 127.0(6) no
C17 C18 C21B . . . 134.0(5) no
C17 C18 C21A . . . 126.7(6) no
C16 C19A C20A . . . 99.3(19) no
C16 C19B C20B . . . 112.1(3) no
C18 C21A C22A . . . 109.5(12) no
C18 C21B C22B . . . 111.0(9) no
C2 C3 H3 . . . 120.00 no
C4 C3 H3 . . . 120.00 no
C3 C4 H4 . . . 119.00 no
C5 C4 H4 . . . 119.00 no
C4 C5 H5 . . . 120.00 no
C6 C5 H5 . . . 120.00 no
C5 C6 H6 . . . 120.00 no
C7 C6 H6 . . . 120.00 no
C7 C8 H8 . . . 120.00 no
C9 C8 H8 . . . 120.00 no
C10 C11 H11 . . . 120.00 no
C12 C11 H11 . . . 120.00 no
C11 C12 H12 . . . 120.00 no
C13 C12 H12 . . . 120.00 no
C12 C13 H13 . . . 120.00 no
C14 C13 H13 . . . 120.00 no
C13 C14 H14 . . . 120.00 no
C15 C14 H14 . . . 120.00 no
C10 C15 H15 . . . 120.00 no
C14 C15 H15 . . . 119.00 no
C16 C17 H17 . . . 126.00 no
C18 C17 H17 . . . 126.00 no
C16 C19A H19A . . . 112.00 no
C16 C19A H19B . . . 112.00 no
C20A C19A H19A . . . 112.00 no
C20A C19A H19B . . . 112.00 no
H19A C19A H19B . . . 110.00 no
C16 C19B H19D . . . 109.00 no
C20B C19B H19C . . . 109.00 no
C16 C19B H19C . . . 109.00 no
H19C C19B H19D . . . 108.00 no
C20B C19B H19D . . . 109.00 no
C19A C20A H20B . . . 109.00 no
C19A C20A H20A . . . 110.00 no
H20A C20A H20B . . . 110.00 no
H20A C20A H20C . . . 110.00 no
C19A C20A H20C . . . 109.00 no
H20B C20A H20C . . . 109.00 no
C19B C20B H20D . . . 109.00 no
C19B C20B H20E . . . 110.00 no
H20E C20B H20F . . . 110.00 no
C19B C20B H20F . . . 109.00 no
H20D C20B H20E . . . 109.00 no
H20D C20B H20F . . . 109.00 no
C18 C21A H21B . . . 110.00 no
C22A C21A H21A . . . 110.00 no
C22A C21A H21B . . . 110.00 no
C18 C21A H21A . . . 110.00 no
H21A C21A H21B . . . 108.00 no
C18 C21B H21C . . . 109.00 no
C22B C21B H21C . . . 109.00 no
C22B C21B H21D . . . 109.00 no
C18 C21B H21D . . . 109.00 no
H21C C21B H21D . . . 108.00 no
C21A C22A H22B . . . 109.00 no
C21A C22A H22C . . . 109.00 no
C21A C22A H22A . . . 110.00 no
H22A C22A H22C . . . 109.00 no
H22B C22A H22C . . . 109.00 no
H22A C22A H22B . . . 110.00 no
C21B C22B H22D . . . 109.00 no
C21B C22B H22E . . . 109.00 no
C21B C22B H22F . . . 109.00 no
H22D C22B H22E . . . 109.00 no
H22D C22B H22F . . . 109.00 no
H22E C22B H22F . . . 110.00 no

loop_
_geom_bond_atom_site_label_1
_geom_bond_atom_site_label_2
_geom_bond_site_symmetry_1
_geom_bond_site_symmetry_2
_geom_bond_distance
_geom_bond_publ_flag
N1 C1 . . 1.3108(18) no
N1 C9 . . 1.3733(19) no
N2 N3 . . 1.379(2) no
N2 C1 . . 1.4271(19) no
N2 C18 . . 1.354(2) no
N3 C16 . . 1.313(3) no
C1 C2 . . 1.422(2) no
C2 C3 . . 1.4137(19) no
C2 C7 . . 1.413(2) no
C3 C4 . . 1.357(2) no
C4 C5 . . 1.395(2) no
C5 C6 . . 1.357(2) no
C6 C7 . . 1.414(2) no
C7 C8 . . 1.410(2) no
C8 C9 . . 1.364(2) no
C9 C10 . . 1.487(2) no
C10 C11 . . 1.393(2) no
C10 C15 . . 1.381(2) no
C11 C12 . . 1.383(2) no
C12 C13 . . 1.375(3) no
C13 C14 . . 1.357(3) no
C14 C15 . . 1.385(3) no
C16 C17 . . 1.394(3) no
C16 C19B . . 1.515(5) no
C16 C19A . . 1.53(2) no
C17 C18 . . 1.368(3) no
C18 C21B . . 1.522(12) no
C18 C21A . . 1.491(15) no
C19A C20A . . 1.52(3) no
C19B C20B . . 1.477(5) no
C21A C22A . . 1.499(19) no
C21B C22B . . 1.511(13) no
C3 H3 . . 0.9300 no
C4 H4 . . 0.9300 no
C5 H5 . . 0.9300 no
C6 H6 . . 0.9300 no
C8 H8 . . 0.9300 no
C11 H11 . . 0.9300 no
C12 H12 . . 0.9300 no
C13 H13 . . 0.9300 no
C14 H14 . . 0.9300 no
C15 H15 . . 0.9300 no
C17 H17 . . 0.9300 no
C19A H19A . . 0.9700 no
C19A H19B . . 0.9700 no
C19B H19C . . 0.9700 no
C19B H19D . . 0.9700 no
C20A H20A . . 0.9600 no
C20A H20B . . 0.9600 no
C20A H20C . . 0.9600 no
C20B H20D . . 0.9600 no
C20B H20F . . 0.9600 no
C20B H20E . . 0.9600 no
C21A H21B . . 0.9700 no
C21A H21A . . 0.9700 no
C21B H21C . . 0.9700 no
C21B H21D . . 0.9700 no
C22A H22A . . 0.9600 no
C22A H22B . . 0.9600 no
C22A H22C . . 0.9600 no
C22B H22D . . 0.9600 no
C22B H22E . . 0.9600 no
C22B H22F . . 0.9600 no

loop_
_geom_contact_atom_site_label_1
_geom_contact_atom_site_label_2
_geom_contact_distance
_geom_contact_site_symmetry_1
_geom_contact_site_symmetry_2
_geom_contact_publ_flag
N1 C21B 2.988(11) . . no
N1 C21A 3.275(15) . . no
N3 C3 3.001(2) . . no
N1 H21D 2.5200 . . no
N1 H15 2.4800 . . no
N1 H21A 2.7700 . . no
N2 H3 2.6600 . . no
N2 H14 2.9100 . 2_756 no
N3 H3 2.5000 . . no
C1 C6 3.515(2) . 7_656 no
C2 C7 3.564(2) . 7_656 no
C2 C8 3.472(2) . 7_656 no
C3 N3 3.001(2) . . no
C4 C11 3.587(2) . 7_656 no
C5 C9 3.483(2) . 7_656 no
C6 C9 3.597(2) . 7_656 no
C6 C1 3.515(2) . 7_656 no
C7 C8 3.575(2) . 7_656 no
C7 C7 3.395(2) . 7_656 no
C7 C2 3.564(2) . 7_656 no
C8 C7 3.575(2) . 7_656 no
C8 C22B 3.473(7) . 4_554 no
C8 C2 3.472(2) . 7_656 no
C9 C6 3.597(2) . 7_656 no
C9 C5 3.483(2) . 7_656 no
C11 C4 3.587(2) . 7_656 no
C20A C20A 2.59(4) . 3_657 no
C21A N1 3.275(15) . . no
C21B N1 2.988(11) . . no
C22A C22A 3.341(16) . 2_756 no
C22B C8 3.473(7) . 4_555 no
C1 H21C 3.0100 . . no
C1 H21A 2.7900 . . no
C1 H21D 2.9700 . . no
C2 H17 3.0600 . 4_554 no
C3 H17 3.0700 . 4_554 no
C3 H20C 2.8600 . 4_554 no
C7 H22F 2.9900 . 4_554 no
C8 H22F 3.0600 . 4_554 no
C8 H11 2.6800 . . no
C11 H8 2.6800 . . no
C12 H8 3.0700 . 2_755 no
C12 H19B 2.9200 . 8_554 no
C13 H6 3.0200 . 8_555 no
C17 H22C 2.9700 . . no
C17 H20C 2.7800 . . no
C17 H20D 2.8500 . . no
C17 H22F 2.9700 . . no
C17 H22D 2.9400 . . no
C18 H20D 2.9700 . 4_554 no
C18 H14 2.8700 . 2_756 no
C20A H17 2.9900 . . no
C20A H20C 2.5500 . 3_657 no
C20A H20B 2.0500 . 3_657 no
C20A H20A 2.7600 . 3_657 no
C22A H22B 2.9200 . 2_756 no
C22A H22A 2.9800 . 2_756 no
C22B H17 2.9000 . . no
H3 N3 2.5000 . . no
H3 N2 2.6600 . . no
H3 H20B 2.5100 . 2_656 no
H3 H20C 2.3100 . 4_554 no
H4 H20E 2.4800 . 2_656 no
H6 H8 2.5100 . . no
H6 C13 3.0200 . 8_454 no
H8 C11 2.6800 . . no
H8 H6 2.5100 . . no
H8 H11 2.1400 . . no
H8 C12 3.0700 . 2_755 no
H11 C8 2.6800 . . no
H11 H8 2.1400 . . no
H12 H19B 2.4000 . 8_554 no
H14 N2 2.9100 . 2_756 no
H14 C18 2.8700 . 2_756 no
H15 H21D 2.5200 . . no
H15 N1 2.4800 . . no
H17 C20A 2.9900 . . no
H17 C22B 2.9000 . . no
H17 H20D 2.5600 . . no
H17 C2 3.0600 . 4_555 no
H17 C3 3.0700 . 4_555 no
H17 H20C 2.4700 . . no
H19B H12 2.4000 . 8_455 no
H19B C12 2.9200 . 8_455 no
H20A C20A 2.7600 . 3_657 no
H20A H20B 2.1300 . 3_657 no
H20B H3 2.5100 . 2_656 no
H20B C20A 2.0500 . 3_657 no
H20B H20C 1.8500 . 3_657 no
H20B H20A 2.1300 . 3_657 no
H20B H20B 1.8900 . 3_657 no
H20C C20A 2.5500 . 3_657 no
H20C H3 2.3100 . 4_555 no
H20C H20B 1.8500 . 3_657 no
H20C C3 2.8600 . 4_555 no
H20C H17 2.4700 . . no
H20C C17 2.7800 . . no
H20D C17 2.8500 . . no
H20D H17 2.5600 . . no
H20D C18 2.9700 . 4_555 no
H20E H4 2.4800 . 2_656 no
H21A C1 2.7900 . . no
H21A N1 2.7700 . . no
H21C C1 3.0100 . . no
H21D C1 2.9700 . . no
H21D H15 2.5200 . . no
H21D N1 2.5200 . . no
H22A C22A 2.9800 . 2_756 no
H22A H22A 2.4000 . 2_756 no
H22B H22B 2.5100 . 2_756 no
H22B C22A 2.9200 . 2_756 no
H22C C17 2.9700 . . no
H22D C17 2.9400 . . no
H22F C17 2.9700 . . no
H22F C7 2.9900 . 4_555 no
H22F C8 3.0600 . 4_555 no

loop_
_geom_hbond_atom_site_label_D
_geom_hbond_atom_site_label_H
_geom_hbond_atom_site_label_A
_geom_hbond_site_symmetry_A
_geom_hbond_distance_DH
_geom_hbond_distance_HA
_geom_hbond_distance_DA
_geom_hbond_angle_DHA
_geom_hbond_publ_flag
C3 H3 N3 . 0.93 2.50 3.001(2) 114 yes
C15 H15 N1 . 0.93 2.48 2.807(2) 101 yes
C14 H14 Cg1 2_756 0.93 2.88 3.755(2) 158 yes

loop_
_geom_torsion_atom_site_label_1
_geom_torsion_atom_site_label_2
_geom_torsion_atom_site_label_3
_geom_torsion_atom_site_label_4
_geom_torsion_site_symmetry_1
_geom_torsion_site_symmetry_2
_geom_torsion_site_symmetry_3
_geom_torsion_site_symmetry_4
_geom_torsion
_geom_torsion_publ_flag
C9 N1 C1 N2 . . . . -177.66(12) no
C9 N1 C1 C2 . . . . 2.3(2) no
C1 N1 C9 C8 . . . . 1.1(2) no
C1 N1 C9 C10 . . . . -178.72(13) no
C1 N2 N3 C16 . . . . -178.86(14) no
C18 N2 N3 C16 . . . . -0.80(19) no
N3 N2 C1 N1 . . . . 128.12(15) no
N3 N2 C1 C2 . . . . -51.86(19) no
C18 N2 C1 N1 . . . . -49.6(2) no
C18 N2 C1 C2 . . . . 130.45(17) no
N3 N2 C18 C17 . . . . 0.31(19) no
N3 N2 C18 C21B . . . . -172.9(6) no
C1 N2 C18 C17 . . . . 178.12(15) no
C1 N2 C18 C21B . . . . 5.0(6) no
N2 N3 C16 C17 . . . . 1.0(2) no
N2 N3 C16 C19B . . . . -175.9(2) no
N1 C1 C2 C3 . . . . 174.67(15) no
N1 C1 C2 C7 . . . . -3.9(2) no
N2 C1 C2 C3 . . . . -5.4(2) no
N2 C1 C2 C7 . . . . 176.11(13) no
C1 C2 C3 C4 . . . . -179.85(15) no
C7 C2 C3 C4 . . . . -1.4(2) no
C1 C2 C7 C6 . . . . -178.91(14) no
C1 C2 C7 C8 . . . . 2.0(2) no
C3 C2 C7 C6 . . . . 2.5(2) no
C3 C2 C7 C8 . . . . -176.61(14) no
C2 C3 C4 C5 . . . . -0.7(2) no
C3 C4 C5 C6 . . . . 1.6(3) no
C4 C5 C6 C7 . . . . -0.5(3) no
C5 C6 C7 C2 . . . . -1.6(2) no
C5 C6 C7 C8 . . . . 177.46(16) no
C2 C7 C8 C9 . . . . 1.1(2) no
C6 C7 C8 C9 . . . . -177.98(15) no
C7 C8 C9 N1 . . . . -2.8(2) no
C7 C8 C9 C10 . . . . 177.06(14) no
N1 C9 C10 C11 . . . . -166.37(14) no
N1 C9 C10 C15 . . . . 13.7(2) no
C8 C9 C10 C11 . . . . 13.8(2) no
C8 C9 C10 C15 . . . . -166.20(16) no
C9 C10 C11 C12 . . . . -178.17(16) no
C15 C10 C11 C12 . . . . 1.8(3) no
C9 C10 C15 C14 . . . . 178.09(17) no
C11 C10 C15 C14 . . . . -1.9(3) no
C10 C11 C12 C13 . . . . -0.4(3) no
C11 C12 C13 C14 . . . . -1.1(3) no
C12 C13 C14 C15 . . . . 1.0(3) no
C13 C14 C15 C10 . . . . 0.5(3) no
N3 C16 C17 C18 . . . . -0.8(2) no
C19B C16 C17 C18 . . . . 175.7(3) no
N3 C16 C19B C20B . . . . -130.4(3) no
C17 C16 C19B C20B . . . . 53.4(4) no
C16 C17 C18 N2 . . . . 0.3(2) no
C16 C17 C18 C21B . . . . 172.1(7) no
N2 C18 C21B C22B . . . . 175.9(5) no
C17 C18 C21B C22B . . . . 5.1(12) no
